data_2237154
loop_
_publ_author_name
'Wani, Kofsoh'
'Pakawatchai, Chaveng'
'Saithong, Saowanit'

_publ_section_title
;
 Chlorido[1<i>H</i>-1,2,4-triazole-5(4<i>H</i>)-thione-\k<i>S</i>]bis(triphenylphosphane-\k<i>P</i>)copper(I)
 acetronitrile monosolvate
;
_journal_coeditor_code HB7008
_journal_issue 1
_journal_name_full 'Acta Crystallographica Section E'
_journal_page_first m34
_journal_page_last m35
_journal_paper_doi 10.1107/S1600536812049537
_journal_volume 69
_journal_year 2013
_chemical_formula_iupac '[Cu Cl (C2 H3 N3 S) (C18 H15 P)2], C2 H3 N'
_chemical_formula_moiety 'C38 H33 Cl Cu N3 P2 S, C2 H3 N'
_chemical_formula_sum 'C40 H36 Cl Cu N4 P2 S'
_chemical_formula_weight 765.72
_chemical_name_systematic
;
Chlorido[1<i>H</i>-1,2,4-triazole-5(4<i>H</i>)-thione-
\k<i>S</i>]bis(triphenylphosphane-\k<i>P</i>)copper(I) acetronitrile
monosolvate
;
_space_group_IT_number 19
_symmetry_cell_setting orthorhombic
_symmetry_space_group_name_Hall 'P 2ac 2ab'
_symmetry_space_group_name_H-M 'P 21 21 21'
_atom_sites_solution_hydrogens geom
_atom_sites_solution_primary direct
_atom_sites_solution_secondary difmap
_audit_creation_method SHELXL-97
_cell_angle_alpha 90.00
_cell_angle_beta 90.00
_cell_angle_gamma 90.00
_cell_formula_units_Z 4
_cell_length_a 10.2348(4)
_cell_length_b 16.4046(7)
_cell_length_c 22.3632(9)
_cell_measurement_reflns_used 5583
_cell_measurement_temperature 293(2)
_cell_measurement_theta_max 21.31
_cell_measurement_theta_min 2.19
_cell_volume 3754.7(3)
_computing_cell_refinement 'SAINT (Bruker, 2003)'
_computing_data_collection 'SMART (Bruker, 2003)'
_computing_data_reduction 'SAINT (Bruker, 2003)'
_computing_molecular_graphics '<i>Mercury</i> (Macrae <i>et al.</i>, 2008)'
_computing_publication_material 'SHELXTL (Sheldrick, 2008), PLATON (Spek, 2009) and publCIF (Westrip, 2010)'
_computing_structure_refinement 'SHELXL97 (Sheldrick, 2008)'
_computing_structure_solution 'SHELXS97 (Sheldrick, 2008)'
_diffrn_ambient_temperature 293(2)
_diffrn_measured_fraction_theta_full 1.000
_diffrn_measured_fraction_theta_max 1.000
_diffrn_measurement_device_type 'Bruker APEX CCD'
_diffrn_measurement_method 'Frames, each covering 0.3 \% in \w'
_diffrn_radiation_monochromator graphite
_diffrn_radiation_source 'fine-focus sealed tube'
_diffrn_radiation_type MoK\a
_diffrn_radiation_wavelength 0.71073
_diffrn_reflns_av_R_equivalents 0.0442
_diffrn_reflns_av_sigmaI/netI 0.0364
_diffrn_reflns_limit_h_max 12
_diffrn_reflns_limit_h_min -12
_diffrn_reflns_limit_k_max 19
_diffrn_reflns_limit_k_min -19
_diffrn_reflns_limit_l_max 26
_diffrn_reflns_limit_l_min -26
_diffrn_reflns_number 30968
_diffrn_reflns_theta_full 25.00
_diffrn_reflns_theta_max 25.00
_diffrn_reflns_theta_min 1.54
_diffrn_standards_decay_% 0
_diffrn_standards_number 0
_exptl_absorpt_coefficient_mu 0.828
_exptl_absorpt_correction_T_max 0.928
_exptl_absorpt_correction_T_min 0.840
_exptl_absorpt_correction_type multi-scan
_exptl_absorpt_process_details '(SADABS; Bruker, 2003)'
_exptl_crystal_colour colourless
_exptl_crystal_density_diffrn 1.355
_exptl_crystal_density_method 'not measured'
_exptl_crystal_description polyhedron
_exptl_crystal_F_000 1584
_exptl_crystal_size_max 0.269
_exptl_crystal_size_mid 0.175
_exptl_crystal_size_min 0.09
_refine_diff_density_max 0.521
_refine_diff_density_min -0.174
_refine_ls_abs_structure_details 'Flack (1983), 2890 Friedel pairs'
_refine_ls_abs_structure_Flack -0.001(11)
_refine_ls_extinction_method none
_refine_ls_goodness_of_fit_ref 1.110
_refine_ls_hydrogen_treatment mixed
_refine_ls_matrix_type full
_refine_ls_number_parameters 449
_refine_ls_number_reflns 6602
_refine_ls_number_restraints 2
_refine_ls_restrained_S_all 1.110
_refine_ls_R_factor_all 0.0427
_refine_ls_R_factor_gt 0.0377
_refine_ls_shift/su_max 0.001
_refine_ls_shift/su_mean 0.000
_refine_ls_structure_factor_coef Fsqd
_refine_ls_weighting_details 'calc w=1/[\s^2^(Fo^2^)+(0.0419P)^2^+0.5093P] where P=(Fo^2^+2Fc^2^)/3'
_refine_ls_weighting_scheme calc
_refine_ls_wR_factor_gt 0.0838
_refine_ls_wR_factor_ref 0.0859
_reflns_number_gt 6040
_reflns_number_total 6602
_reflns_threshold_expression I>2\s(I)
_cod_data_source_file hb7008.cif
_cod_data_source_block I
_cod_database_code 2237154
_cod_database_fobs_code 2237154

loop_
_symmetry_equiv_pos_as_xyz
'x, y, z'
'-x+1/2, -y, z+1/2'
'-x, y+1/2, -z+1/2'
'x+1/2, -y+1/2, -z'

loop_
_atom_site_type_symbol
_atom_site_label
_atom_site_fract_x
_atom_site_fract_y
_atom_site_fract_z
_atom_site_U_iso_or_equiv
_atom_site_adp_type
_atom_site_calc_flag
_atom_site_refinement_flags
_atom_site_occupancy
_atom_site_symmetry_multiplicity
Cu Cu1 0.34524(4) 0.93751(2) 0.962685(16) 0.03712(11) Uani d . 1 1
Cl Cl1 0.12918(7) 0.90194(5) 0.92963(4) 0.04224(19) Uani d . 1 1
S S1 0.46576(9) 0.82003(6) 0.98819(5) 0.0529(2) Uani d . 1 1
P P1 0.29805(8) 1.00323(5) 1.04989(3) 0.03605(19) Uani d . 1 1
P P2 0.42531(8) 0.99058(5) 0.87575(4) 0.03542(19) Uani d . 1 1
N N1 0.4062(3) 0.65928(17) 0.98402(14) 0.0466(7) Uani d D 1 1
N N2 0.3204(3) 0.60429(17) 0.96044(14) 0.0533(7) Uani d . 1 1
N N3 0.2723(3) 0.72977(17) 0.93421(14) 0.0440(7) Uani d D 1 1
C C1 0.4369(3) 1.0231(2) 1.09970(16) 0.0449(8) Uani d . 1 1
C C2 0.5549(4) 1.0419(2) 1.0752(2) 0.0615(11) Uani d . 1 1
H H2 0.5638 1.0455 1.0339 0.074 Uiso calc R 1 1
C C3 0.6623(4) 1.0557(3) 1.1121(3) 0.0848(15) Uani d . 1 1
H H3 0.7421 1.0703 1.0953 0.102 Uiso calc R 1 1
C C4 0.6519(6) 1.0481(3) 1.1714(3) 0.0953(18) Uani d . 1 1
H H4 0.7251 1.0549 1.1955 0.114 Uiso calc R 1 1
C C5 0.5345(7) 1.0306(4) 1.1963(3) 0.114(2) Uani d . 1 1
H H5 0.5264 1.0271 1.2377 0.136 Uiso calc R 1 1
C C6 0.4271(5) 1.0178(3) 1.16028(19) 0.0840(15) Uani d . 1 1
H H6 0.3469 1.0055 1.1776 0.101 Uiso calc R 1 1
C C7 0.1835(3) 0.9471(2) 1.09762(14) 0.0401(8) Uani d . 1 1
C C8 0.1875(4) 0.8625(2) 1.09702(16) 0.0509(9) Uani d . 1 1
H H8 0.2479 0.8356 1.0730 0.061 Uiso calc R 1 1
C C9 0.1017(4) 0.8182(3) 1.13215(18) 0.0651(12) Uani d . 1 1
H H9 0.1063 0.7616 1.1325 0.078 Uiso calc R 1 1
C C10 0.0106(4) 0.8570(3) 1.16626(18) 0.0691(12) Uani d . 1 1
H H10 -0.0484 0.8268 1.1888 0.083 Uiso calc R 1 1
C C11 0.0061(4) 0.9391(4) 1.16727(18) 0.0723(12) Uani d . 1 1
H H11 -0.0553 0.9651 1.1913 0.087 Uiso calc R 1 1
C C12 0.0909(4) 0.9851(3) 1.13328(16) 0.0579(10) Uani d . 1 1
H H12 0.0860 1.0417 1.1343 0.070 Uiso calc R 1 1
C C13 0.2164(3) 1.10211(19) 1.04311(16) 0.0452(8) Uani d . 1 1
C C14 0.2650(4) 1.1740(2) 1.06457(17) 0.0543(10) Uani d . 1 1
H H14 0.3442 1.1741 1.0850 0.065 Uiso calc R 1 1
C C15 0.1981(5) 1.2473(2) 1.0564(2) 0.0730(14) Uani d . 1 1
H H15 0.2329 1.2960 1.0706 0.088 Uiso calc R 1 1
C C16 0.0804(6) 1.2465(3) 1.0272(2) 0.0865(16) Uani d . 1 1
H H16 0.0348 1.2950 1.0216 0.104 Uiso calc R 1 1
C C17 0.0295(6) 1.1749(3) 1.0060(3) 0.110(2) Uani d . 1 1
H H17 -0.0508 1.1744 0.9865 0.132 Uiso calc R 1 1
C C18 0.0985(5) 1.1035(3) 1.0139(2) 0.0856(16) Uani d . 1 1
H H18 0.0642 1.0550 0.9990 0.103 Uiso calc R 1 1
C C19 0.3278(3) 1.07665(19) 0.84849(13) 0.0404(8) Uani d . 1 1
C C20 0.3033(5) 1.1388(2) 0.88831(19) 0.0784(15) Uani d . 1 1
H H20 0.3386 1.1364 0.9266 0.094 Uiso calc R 1 1
C C21 0.2265(6) 1.2051(3) 0.8721(2) 0.0907(17) Uani d . 1 1
H H21 0.2141 1.2477 0.8989 0.109 Uiso calc R 1 1
C C22 0.1697(5) 1.2080(3) 0.8176(2) 0.0698(12) Uani d . 1 1
H H22 0.1157 1.2513 0.8071 0.084 Uiso calc R 1 1
C C23 0.1932(5) 1.1460(3) 0.7780(2) 0.0815(14) Uani d . 1 1
H H23 0.1552 1.1474 0.7403 0.098 Uiso calc R 1 1
C C24 0.2720(4) 1.0819(3) 0.79331(18) 0.0649(11) Uani d . 1 1
H H24 0.2877 1.0410 0.7654 0.078 Uiso calc R 1 1
C C25 0.4252(3) 0.91805(18) 0.81294(14) 0.0382(7) Uani d . 1 1
C C26 0.3092(4) 0.8834(3) 0.79486(16) 0.0606(11) Uani d . 1 1
H H26 0.2322 0.8961 0.8149 0.073 Uiso calc R 1 1
C C27 0.3067(5) 0.8294(3) 0.74663(18) 0.0715(13) Uani d . 1 1
H H27 0.2274 0.8086 0.7333 0.086 Uiso calc R 1 1
C C28 0.4188(5) 0.8070(2) 0.71913(18) 0.0670(12) Uani d . 1 1
H H28 0.4168 0.7706 0.6873 0.080 Uiso calc R 1 1
C C29 0.5353(5) 0.8384(2) 0.73845(19) 0.0668(12) Uani d . 1 1
H H29 0.6127 0.8224 0.7202 0.080 Uiso calc R 1 1
C C30 0.5385(4) 0.8940(2) 0.78519(17) 0.0531(9) Uani d . 1 1
H H30 0.6181 0.9152 0.7978 0.064 Uiso calc R 1 1
C C31 0.5944(3) 1.0287(2) 0.87255(14) 0.0384(7) Uani d . 1 1
C C32 0.6363(4) 1.0808(2) 0.82716(16) 0.0479(8) Uani d . 1 1
H H32 0.5764 1.1023 0.8002 0.057 Uiso calc R 1 1
C C33 0.7671(4) 1.1001(2) 0.82252(19) 0.0617(11) Uani d . 1 1
H H33 0.7956 1.1348 0.7923 0.074 Uiso calc R 1 1
C C34 0.8556(4) 1.0682(3) 0.8627(2) 0.0643(11) Uani d . 1 1
H H34 0.9441 1.0799 0.8588 0.077 Uiso calc R 1 1
C C35 0.8137(4) 1.0195(2) 0.9080(2) 0.0603(10) Uani d . 1 1
H H35 0.8735 0.9990 0.9355 0.072 Uiso calc R 1 1
C C36 0.6832(3) 1.0004(2) 0.91342(16) 0.0472(8) Uani d . 1 1
H H36 0.6552 0.9680 0.9450 0.057 Uiso calc R 1 1
C C37 0.3795(3) 0.73556(19) 0.96862(15) 0.0396(7) Uani d . 1 1
C C38 0.2396(4) 0.6494(2) 0.93112(17) 0.0514(9) Uani d . 1 1
H H38 0.1677 0.6295 0.9104 0.062 Uiso calc R 1 1
N N4 1.0664(6) 0.7141(3) 0.8189(3) 0.1146(18) Uani d . 1 1
C C39 0.8865(6) 0.8191(4) 0.8394(3) 0.122(2) Uani d . 1 1
H H39A 0.8616 0.8164 0.8808 0.183 Uiso calc R 1 1
H H39B 0.8121 0.8074 0.8148 0.183 Uiso calc R 1 1
H H39C 0.9183 0.8728 0.8305 0.183 Uiso calc R 1 1
C C40 0.9877(6) 0.7604(4) 0.8278(2) 0.0798(15) Uani d . 1 1
H H3A 0.219(4) 0.767(2) 0.926(2) 0.096 Uiso d D 1 1
H H1A 0.477(3) 0.646(3) 1.001(2) 0.096 Uiso d D 1 1

loop_
_atom_site_aniso_label
_atom_site_aniso_U_11
_atom_site_aniso_U_22
_atom_site_aniso_U_33
_atom_site_aniso_U_12
_atom_site_aniso_U_13
_atom_site_aniso_U_23
Cu1 0.0398(2) 0.0367(2) 0.03486(19) -0.00132(17) 0.00169(18) 0.00165(17)
Cl1 0.0320(4) 0.0448(4) 0.0499(5) -0.0026(3) -0.0016(4) 0.0037(4)
S1 0.0455(5) 0.0383(5) 0.0747(6) 0.0050(4) -0.0170(5) -0.0032(5)
P1 0.0398(4) 0.0322(4) 0.0362(4) -0.0018(3) -0.0010(3) -0.0013(3)
P2 0.0344(4) 0.0397(5) 0.0322(4) -0.0029(4) -0.0011(3) 0.0033(4)
N1 0.0458(17) 0.0364(16) 0.0577(19) 0.0051(14) -0.0041(14) 0.0052(14)
N2 0.0525(17) 0.0423(16) 0.0651(19) 0.0000(15) 0.0029(17) 0.0033(16)
N3 0.0385(16) 0.0387(16) 0.0549(18) 0.0053(13) -0.0063(14) 0.0018(14)
C1 0.047(2) 0.0366(18) 0.051(2) -0.0024(16) -0.0093(17) -0.0040(15)
C2 0.048(2) 0.059(3) 0.077(3) -0.0066(18) -0.001(2) -0.018(2)
C3 0.046(2) 0.075(3) 0.134(5) 0.000(2) -0.005(3) -0.029(3)
C4 0.080(4) 0.087(4) 0.119(5) 0.008(3) -0.055(4) -0.029(3)
C5 0.104(5) 0.156(6) 0.081(4) -0.033(4) -0.051(4) 0.010(4)
C6 0.071(3) 0.125(4) 0.056(3) -0.022(3) -0.015(2) 0.004(3)
C7 0.0415(19) 0.0448(19) 0.0340(16) -0.0072(16) -0.0025(14) 0.0009(15)
C8 0.061(2) 0.047(2) 0.0440(19) -0.0071(19) 0.0028(18) -0.0026(17)
C9 0.082(3) 0.059(2) 0.055(2) -0.019(2) -0.009(2) 0.011(2)
C10 0.065(3) 0.091(4) 0.051(2) -0.025(3) 0.004(2) 0.015(2)
C11 0.063(3) 0.102(4) 0.053(2) -0.002(3) 0.019(2) 0.001(3)
C12 0.057(2) 0.065(2) 0.052(2) -0.005(2) 0.0072(19) -0.003(2)
C13 0.054(2) 0.0348(17) 0.0466(19) 0.0038(16) 0.0024(18) 0.0010(16)
C14 0.065(2) 0.039(2) 0.059(2) -0.0034(18) 0.007(2) -0.0043(17)
C15 0.100(4) 0.037(2) 0.082(3) 0.000(2) 0.021(3) -0.006(2)
C16 0.104(4) 0.051(3) 0.105(4) 0.033(3) 0.007(4) 0.000(3)
C17 0.093(4) 0.082(4) 0.157(6) 0.039(3) -0.049(4) -0.013(4)
C18 0.087(3) 0.056(3) 0.114(4) 0.017(2) -0.049(3) -0.016(3)
C19 0.0381(18) 0.0442(19) 0.0390(17) -0.0013(15) 0.0002(15) 0.0077(14)
C20 0.130(5) 0.049(2) 0.056(2) 0.018(3) -0.023(3) -0.005(2)
C21 0.153(5) 0.046(2) 0.073(3) 0.027(3) 0.009(3) -0.001(2)
C22 0.070(3) 0.059(3) 0.080(3) 0.017(2) 0.009(3) 0.027(2)
C23 0.085(3) 0.086(3) 0.073(3) 0.019(3) -0.030(3) 0.012(3)
C24 0.076(3) 0.064(3) 0.055(2) 0.020(2) -0.014(2) -0.0043(19)
C25 0.0477(19) 0.0370(18) 0.0298(16) -0.0022(15) -0.0008(15) 0.0044(13)
C26 0.063(3) 0.073(3) 0.046(2) -0.017(2) 0.0061(19) -0.013(2)
C27 0.083(3) 0.075(3) 0.056(3) -0.026(3) -0.008(2) -0.014(2)
C28 0.108(4) 0.045(2) 0.048(2) -0.002(2) 0.000(2) -0.0103(18)
C29 0.081(3) 0.051(2) 0.069(3) 0.009(2) 0.009(2) -0.015(2)
C30 0.055(2) 0.046(2) 0.058(2) 0.0056(18) 0.0003(19) -0.0058(18)
C31 0.0368(18) 0.0416(18) 0.0369(17) -0.0023(14) 0.0049(15) -0.0008(14)
C32 0.046(2) 0.049(2) 0.0481(19) -0.0044(17) 0.0041(17) 0.0025(16)
C33 0.062(3) 0.057(2) 0.065(2) -0.016(2) 0.019(2) 0.001(2)
C34 0.040(2) 0.061(2) 0.092(3) -0.007(2) 0.012(2) -0.009(2)
C35 0.047(2) 0.053(2) 0.081(3) 0.0003(19) -0.012(2) 0.003(2)
C36 0.0380(19) 0.049(2) 0.055(2) -0.0002(16) 0.0014(16) 0.0043(17)
C37 0.0353(17) 0.0430(18) 0.0405(18) 0.0076(14) 0.0042(15) 0.0044(15)
C38 0.042(2) 0.047(2) 0.065(2) -0.0008(17) 0.0008(19) -0.0066(18)
N4 0.108(4) 0.109(4) 0.127(4) 0.007(3) -0.037(4) -0.021(4)
C39 0.098(5) 0.127(5) 0.141(5) 0.003(4) -0.040(4) -0.037(5)
C40 0.080(4) 0.081(4) 0.078(3) -0.023(3) -0.029(3) -0.003(3)

loop_
_atom_type_symbol
_atom_type_description
_atom_type_scat_dispersion_real
_atom_type_scat_dispersion_imag
_atom_type_scat_source
C C 0.0033 0.0016 'International Tables Vol C Tables 4.2.6.8 and 6.1.1.4'
H H 0.0000 0.0000 'International Tables Vol C Tables 4.2.6.8 and 6.1.1.4'
P P 0.1023 0.0942 'International Tables Vol C Tables 4.2.6.8 and 6.1.1.4'
S S 0.1246 0.1234 'International Tables Vol C Tables 4.2.6.8 and 6.1.1.4'
Cl Cl 0.1484 0.1585 'International Tables Vol C Tables 4.2.6.8 and 6.1.1.4'
Cu Cu 0.3201 1.2651 'International Tables Vol C Tables 4.2.6.8 and 6.1.1.4'
N N 0.0061 0.0033 'International Tables Vol C Tables 4.2.6.8 and 6.1.1.4'

loop_
_geom_angle_atom_site_label_1
_geom_angle_atom_site_label_2
_geom_angle_atom_site_label_3
_geom_angle
P1 Cu1 P2 128.63(3)
P1 Cu1 S1 106.88(4)
P2 Cu1 S1 109.27(4)
P1 Cu1 Cl1 100.54(3)
P2 Cu1 Cl1 99.26(3)
S1 Cu1 Cl1 110.93(3)
C37 S1 Cu1 109.39(11)
C13 P1 C7 101.60(16)
C13 P1 C1 104.29(16)
C7 P1 C1 103.35(15)
C13 P1 Cu1 116.40(12)
C7 P1 Cu1 113.32(11)
C1 P1 Cu1 116.05(12)
C19 P2 C25 104.12(14)
C19 P2 C31 103.71(15)
C25 P2 C31 100.96(15)
C19 P2 Cu1 112.43(10)
C25 P2 Cu1 113.78(10)
C31 P2 Cu1 120.00(11)
C37 N1 N2 113.0(3)
C37 N1 H1A 122(4)
N2 N1 H1A 124(4)
C38 N2 N1 103.2(3)
C37 N3 C38 107.3(3)
C37 N3 H3A 128(4)
C38 N3 H3A 122(4)
C6 C1 C2 118.7(4)
C6 C1 P1 122.4(3)
C2 C1 P1 118.9(3)
C1 C2 C3 119.9(4)
C1 C2 H2 120.1
C3 C2 H2 120.1
C4 C3 C2 120.6(5)
C4 C3 H3 119.7
C2 C3 H3 119.7
C3 C4 C5 120.0(5)
C3 C4 H4 120.0
C5 C4 H4 120.0
C4 C5 C6 119.9(5)
C4 C5 H5 120.1
C6 C5 H5 120.1
C1 C6 C5 120.9(5)
C1 C6 H6 119.5
C5 C6 H6 119.5
C12 C7 C8 118.4(3)
C12 C7 P1 123.1(3)
C8 C7 P1 118.5(3)
C9 C8 C7 120.0(4)
C9 C8 H8 120.0
C7 C8 H8 120.0
C10 C9 C8 120.5(4)
C10 C9 H9 119.8
C8 C9 H9 119.8
C11 C10 C9 120.0(4)
C11 C10 H10 120.0
C9 C10 H10 120.0
C10 C11 C12 121.1(4)
C10 C11 H11 119.5
C12 C11 H11 119.5
C11 C12 C7 120.1(4)
C11 C12 H12 119.9
C7 C12 H12 119.9
C14 C13 C18 118.2(3)
C14 C13 P1 124.7(3)
C18 C13 P1 117.1(3)
C13 C14 C15 121.3(4)
C13 C14 H14 119.4
C15 C14 H14 119.4
C16 C15 C14 119.0(4)
C16 C15 H15 120.5
C14 C15 H15 120.5
C17 C16 C15 120.5(4)
C17 C16 H16 119.7
C15 C16 H16 119.7
C16 C17 C18 119.3(5)
C16 C17 H17 120.3
C18 C17 H17 120.3
C13 C18 C17 121.6(5)
C13 C18 H18 119.2
C17 C18 H18 119.2
C24 C19 C20 117.5(3)
C24 C19 P2 125.3(3)
C20 C19 P2 117.0(3)
C19 C20 C21 120.9(4)
C19 C20 H20 119.5
C21 C20 H20 119.5
C22 C21 C20 120.4(4)
C22 C21 H21 119.8
C20 C21 H21 119.8
C21 C22 C23 118.7(4)
C21 C22 H22 120.6
C23 C22 H22 120.6
C24 C23 C22 120.9(4)
C24 C23 H23 119.6
C22 C23 H23 119.6
C19 C24 C23 121.5(4)
C19 C24 H24 119.3
C23 C24 H24 119.3
C30 C25 C26 118.5(3)
C30 C25 P2 122.0(3)
C26 C25 P2 119.4(3)
C25 C26 C27 120.3(4)
C25 C26 H26 119.9
C27 C26 H26 119.9
C28 C27 C26 120.5(4)
C28 C27 H27 119.7
C26 C27 H27 119.7
C27 C28 C29 119.6(4)
C27 C28 H28 120.2
C29 C28 H28 120.2
C28 C29 C30 120.4(4)
C28 C29 H29 119.8
C30 C29 H29 119.8
C25 C30 C29 120.6(4)
C25 C30 H30 119.7
C29 C30 H30 119.7
C36 C31 C32 119.3(3)
C36 C31 P2 118.8(3)
C32 C31 P2 121.7(3)
C33 C32 C31 119.6(4)
C33 C32 H32 120.2
C31 C32 H32 120.2
C34 C33 C32 120.0(4)
C34 C33 H33 120.0
C32 C33 H33 120.0
C35 C34 C33 120.2(4)
C35 C34 H34 119.9
C33 C34 H34 119.9
C34 C35 C36 120.3(4)
C34 C35 H35 119.9
C36 C35 H35 119.9
C31 C36 C35 120.5(4)
C31 C36 H36 119.7
C35 C36 H36 119.7
N1 C37 N3 104.5(3)
N1 C37 S1 126.5(3)
N3 C37 S1 129.0(3)
N2 C38 N3 111.9(3)
N2 C38 H38 124.1
N3 C38 H38 124.1
C40 C39 H39A 109.5
C40 C39 H39B 109.5
H39A C39 H39B 109.5
C40 C39 H39C 109.5
H39A C39 H39C 109.5
H39B C39 H39C 109.5
N4 C40 C39 179.7(8)

loop_
_geom_bond_atom_site_label_1
_geom_bond_atom_site_label_2
_geom_bond_distance
_geom_bond_publ_flag
Cu1 P1 2.2802(9) y
Cu1 P2 2.2824(9) y
Cu1 S1 2.3582(9) y
Cu1 Cl1 2.4035(9) y
S1 C37 1.700(3) ?
P1 C13 1.831(3) ?
P1 C7 1.834(3) ?
P1 C1 1.834(4) ?
P2 C19 1.833(3) ?
P2 C25 1.841(3) ?
P2 C31 1.841(3) ?
N1 C37 1.326(4) ?
N1 N2 1.364(4) ?
N1 H1A 0.844(19) ?
N2 C38 1.289(5) ?
N3 C37 1.343(4) ?
N3 C38 1.361(4) ?
N3 H3A 0.835(19) ?
C1 C6 1.361(6) ?
C1 C2 1.362(5) ?
C2 C3 1.393(6) ?
C2 H2 0.9300 ?
C3 C4 1.336(7) ?
C3 H3 0.9300 ?
C4 C5 1.355(8) ?
C4 H4 0.9300 ?
C5 C6 1.379(7) ?
C5 H5 0.9300 ?
C6 H6 0.9300 ?
C7 C12 1.386(5) ?
C7 C8 1.388(5) ?
C8 C9 1.384(5) ?
C8 H8 0.9300 ?
C9 C10 1.362(6) ?
C9 H9 0.9300 ?
C10 C11 1.347(7) ?
C10 H10 0.9300 ?
C11 C12 1.379(6) ?
C11 H11 0.9300 ?
C12 H12 0.9300 ?
C13 C14 1.368(5) ?
C13 C18 1.373(6) ?
C14 C15 1.395(6) ?
C14 H14 0.9300 ?
C15 C16 1.371(7) ?
C15 H15 0.9300 ?
C16 C17 1.370(7) ?
C16 H16 0.9300 ?
C17 C18 1.378(6) ?
C17 H17 0.9300 ?
C18 H18 0.9300 ?
C19 C24 1.363(5) ?
C19 C20 1.377(5) ?
C20 C21 1.390(6) ?
C20 H20 0.9300 ?
C21 C22 1.352(7) ?
C21 H21 0.9300 ?
C22 C23 1.369(6) ?
C22 H22 0.9300 ?
C23 C24 1.368(6) ?
C23 H23 0.9300 ?
C24 H24 0.9300 ?
C25 C30 1.372(5) ?
C25 C26 1.377(5) ?
C26 C27 1.397(5) ?
C26 H26 0.9300 ?
C27 C28 1.352(6) ?
C27 H27 0.9300 ?
C28 C29 1.369(6) ?
C28 H28 0.9300 ?
C29 C30 1.388(5) ?
C29 H29 0.9300 ?
C30 H30 0.9300 ?
C31 C36 1.370(5) ?
C31 C32 1.394(5) ?
C32 C33 1.380(5) ?
C32 H32 0.9300 ?
C33 C34 1.379(6) ?
C33 H33 0.9300 ?
C34 C35 1.360(6) ?
C34 H34 0.9300 ?
C35 C36 1.378(5) ?
C35 H35 0.9300 ?
C36 H36 0.9300 ?
C38 H38 0.9300 ?
N4 C40 1.125(7) ?
C39 C40 1.438(8) ?
C39 H39A 0.9600 ?
C39 H39B 0.9600 ?
C39 H39C 0.9600 ?

loop_
_geom_hbond_atom_site_label_D
_geom_hbond_atom_site_label_H
_geom_hbond_atom_site_label_A
_geom_hbond_site_symmetry_A
_geom_hbond_distance_DH
_geom_hbond_distance_HA
_geom_hbond_distance_DA
_geom_hbond_angle_DHA
N3 H3A Cl1 . 0.835(19) 2.41(3) 3.183(3) 155(5)
N1 H1A Cl1 4_567 0.844(19) 2.34(2) 3.154(3) 163(5)
C15 H15 Cg7 3_477 0.93 2.88 3.749(4) 155

loop_
_geom_torsion_atom_site_label_1
_geom_torsion_atom_site_label_2
_geom_torsion_atom_site_label_3
_geom_torsion_atom_site_label_4
_geom_torsion
P1 Cu1 S1 C37 116.24(13)
P2 Cu1 S1 C37 -100.90(13)
Cl1 Cu1 S1 C37 7.53(13)
P2 Cu1 P1 C13 41.73(14)
S1 Cu1 P1 C13 174.88(13)
Cl1 Cu1 P1 C13 -69.26(13)
P2 Cu1 P1 C7 159.03(12)
S1 Cu1 P1 C7 -67.83(12)
Cl1 Cu1 P1 C7 48.03(12)
P2 Cu1 P1 C1 -81.59(13)
S1 Cu1 P1 C1 51.56(13)
Cl1 Cu1 P1 C1 167.42(13)
P1 Cu1 P2 C19 -53.12(13)
S1 Cu1 P2 C19 174.57(12)
Cl1 Cu1 P2 C19 58.44(12)
P1 Cu1 P2 C25 -171.18(12)
S1 Cu1 P2 C25 56.52(12)
Cl1 Cu1 P2 C25 -59.61(12)
P1 Cu1 P2 C31 69.18(13)
S1 Cu1 P2 C31 -63.12(13)
Cl1 Cu1 P2 C31 -179.25(13)
C37 N1 N2 C38 -1.1(4)
C13 P1 C1 C6 88.1(4)
C7 P1 C1 C6 -17.8(4)
Cu1 P1 C1 C6 -142.5(4)
C13 P1 C1 C2 -93.5(3)
C7 P1 C1 C2 160.6(3)
Cu1 P1 C1 C2 36.0(3)
C6 C1 C2 C3 -0.3(6)
P1 C1 C2 C3 -178.8(3)
C1 C2 C3 C4 2.1(7)
C2 C3 C4 C5 -3.1(8)
C3 C4 C5 C6 2.2(10)
C2 C1 C6 C5 -0.5(8)
P1 C1 C6 C5 177.9(5)
C4 C5 C6 C1 -0.4(10)
C13 P1 C7 C12 -19.7(3)
C1 P1 C7 C12 88.2(3)
Cu1 P1 C7 C12 -145.4(3)
C13 P1 C7 C8 158.7(3)
C1 P1 C7 C8 -93.3(3)
Cu1 P1 C7 C8 33.1(3)
C12 C7 C8 C9 -0.9(5)
P1 C7 C8 C9 -179.5(3)
C7 C8 C9 C10 1.8(6)
C8 C9 C10 C11 -1.9(7)
C9 C10 C11 C12 1.3(7)
C10 C11 C12 C7 -0.5(6)
C8 C7 C12 C11 0.3(5)
P1 C7 C12 C11 178.8(3)
C7 P1 C13 C14 115.5(3)
C1 P1 C13 C14 8.3(4)
Cu1 P1 C13 C14 -120.9(3)
C7 P1 C13 C18 -65.0(4)
C1 P1 C13 C18 -172.2(3)
Cu1 P1 C13 C18 58.6(4)
C18 C13 C14 C15 -0.9(6)
P1 C13 C14 C15 178.5(3)
C13 C14 C15 C16 1.1(7)
C14 C15 C16 C17 -0.3(8)
C15 C16 C17 C18 -0.6(10)
C14 C13 C18 C17 -0.1(7)
P1 C13 C18 C17 -179.5(5)
C16 C17 C18 C13 0.8(10)
C25 P2 C19 C24 -0.6(4)
C31 P2 C19 C24 104.7(3)
Cu1 P2 C19 C24 -124.2(3)
C25 P2 C19 C20 175.6(3)
C31 P2 C19 C20 -79.2(4)
Cu1 P2 C19 C20 51.9(4)
C24 C19 C20 C21 -1.3(7)
P2 C19 C20 C21 -177.8(4)
C19 C20 C21 C22 2.9(8)
C20 C21 C22 C23 -2.4(8)
C21 C22 C23 C24 0.4(8)
C20 C19 C24 C23 -0.7(7)
P2 C19 C24 C23 175.5(4)
C22 C23 C24 C19 1.2(8)
C19 P2 C25 C30 119.2(3)
C31 P2 C25 C30 11.9(3)
Cu1 P2 C25 C30 -118.1(3)
C19 P2 C25 C26 -64.1(3)
C31 P2 C25 C26 -171.4(3)
Cu1 P2 C25 C26 58.6(3)
C30 C25 C26 C27 -4.3(6)
P2 C25 C26 C27 178.9(3)
C25 C26 C27 C28 3.5(7)
C26 C27 C28 C29 -0.7(7)
C27 C28 C29 C30 -1.2(7)
C26 C25 C30 C29 2.4(5)
P2 C25 C30 C29 179.2(3)
C28 C29 C30 C25 0.4(6)
C19 P2 C31 C36 149.0(3)
C25 P2 C31 C36 -103.3(3)
Cu1 P2 C31 C36 22.6(3)
C19 P2 C31 C32 -35.7(3)
C25 P2 C31 C32 71.9(3)
Cu1 P2 C31 C32 -162.2(2)
C36 C31 C32 C33 2.8(5)
P2 C31 C32 C33 -172.4(3)
C31 C32 C33 C34 -0.1(6)
C32 C33 C34 C35 -2.0(6)
C33 C34 C35 C36 1.4(6)
C32 C31 C36 C35 -3.4(5)
P2 C31 C36 C35 171.9(3)
C34 C35 C36 C31 1.3(6)
N2 N1 C37 N3 0.4(4)
N2 N1 C37 S1 -178.8(2)
C38 N3 C37 N1 0.4(4)
C38 N3 C37 S1 179.5(3)
Cu1 S1 C37 N1 -168.9(3)
Cu1 S1 C37 N3 12.1(3)
N1 N2 C38 N3 1.3(4)
C37 N3 C38 N2 -1.1(4)
